data_7000668
loop_
_publ_author_name
'Ding, Nini'
'Zhang, Jun'
'Hor, T. S. Andy'

_publ_section_title
;
 Formation and crystallographic elucidation of stable [4 +
 2]-coordinate nickel(ii) N,S-heterocyclic carbene (NSHC) complexes
;
_journal_issue 10
_journal_name_full 'Dalton Transactions'
_journal_page_first 1853
_journal_page_last 1858
_journal_paper_doi 10.1039/b815876b
_journal_year 2009
_chemical_formula_sum 'C20 H22 I2 N2 Ni S2'
_chemical_formula_weight 667.03
_chemical_name_systematic
;
?
;
_space_group_IT_number 14
_symmetry_cell_setting monoclinic
_symmetry_space_group_name_Hall '-P 2yn'
_symmetry_space_group_name_H-M 'P 1 21/n 1'
_atom_sites_solution_hydrogens geom
_atom_sites_solution_primary direct
_atom_sites_solution_secondary difmap
_audit_creation_method SHELXL-97
_cell_angle_alpha 90.00
_cell_angle_beta 90.5030(10)
_cell_angle_gamma 90.00
_cell_formula_units_Z 2
_cell_length_a 8.4018(5)
_cell_length_b 12.2872(7)
_cell_length_c 11.0743(6)
_cell_measurement_reflns_used 7163
_cell_measurement_temperature 293(2)
_cell_measurement_theta_max 27.46
_cell_measurement_theta_min 2.48
_cell_volume 1143.21(11)
_computing_cell_refinement 'Bruker SMART'
_computing_data_collection 'Bruker SMART'
_computing_data_reduction 'Bruker SAINT'
_computing_molecular_graphics 'Bruker SHELXTL'
_computing_publication_material 'Bruker SHELXTL'
_computing_structure_refinement 'SHELXL-97 (Sheldrick, 1997)'
_computing_structure_solution 'SHELXS-97 (Sheldrick, 1990)'
_diffrn_ambient_temperature 293(2)
_diffrn_measured_fraction_theta_full 0.999
_diffrn_measured_fraction_theta_max 0.999
_diffrn_measurement_device_type 'CCD area detector'
_diffrn_measurement_method 'phi and omega scans'
_diffrn_radiation_monochromator graphite
_diffrn_radiation_source 'fine-focus sealed tube'
_diffrn_radiation_type MoK\a
_diffrn_radiation_wavelength 0.71073
_diffrn_reflns_av_R_equivalents 0.0284
_diffrn_reflns_av_sigmaI/netI 0.0196
_diffrn_reflns_limit_h_max 10
_diffrn_reflns_limit_h_min -10
_diffrn_reflns_limit_k_max 15
_diffrn_reflns_limit_k_min -15
_diffrn_reflns_limit_l_max 14
_diffrn_reflns_limit_l_min -14
_diffrn_reflns_number 14493
_diffrn_reflns_theta_full 27.49
_diffrn_reflns_theta_max 27.49
_diffrn_reflns_theta_min 2.48
_exptl_absorpt_coefficient_mu 3.740
_exptl_absorpt_correction_T_max 0.8067
_exptl_absorpt_correction_T_min 0.4000
_exptl_absorpt_correction_type 'Sadabs, (Sheldrick 2001)'
_exptl_crystal_colour RED
_exptl_crystal_density_diffrn 1.938
_exptl_crystal_density_meas ?
_exptl_crystal_density_method .
_exptl_crystal_description ROD
_exptl_crystal_F_000 644
_exptl_crystal_size_max 0.30
_exptl_crystal_size_mid 0.08
_exptl_crystal_size_min 0.06
_refine_diff_density_max 0.870
_refine_diff_density_min -0.428
_refine_diff_density_rms 0.081
_refine_ls_extinction_method none
_refine_ls_goodness_of_fit_ref 1.103
_refine_ls_hydrogen_treatment mixed
_refine_ls_matrix_type full
_refine_ls_number_parameters 126
_refine_ls_number_reflns 2612
_refine_ls_number_restraints 0
_refine_ls_restrained_S_all 1.103
_refine_ls_R_factor_all 0.0277
_refine_ls_R_factor_gt 0.0263
_refine_ls_shift/su_max 0.002
_refine_ls_shift/su_mean 0.000
_refine_ls_structure_factor_coef Fsqd
_refine_ls_weighting_details 'calc w=1/[\s^2^(Fo^2^)+(0.0198P)^2^+1.4986P] where P=(Fo^2^+2Fc^2^)/3'
_refine_ls_weighting_scheme calc
_refine_ls_wR_factor_gt 0.0573
_refine_ls_wR_factor_ref 0.0581
_reflns_number_gt 2522
_reflns_number_total 2612
_reflns_threshold_expression >2sigma(I)
_cod_data_source_file b815876b.txt
_cod_data_source_block Compound9
_cod_depositor_comments
;
The following automatic conversions were performed:
'_symmetry_cell_setting' value 'Monoclinic' changed to 'monoclinic'
according to '/home/saulius/struct/CIF-dictionaries/cif_core.dic'
dictionary named 'cif_core.dic' version 2.4.1 from 2010-06-29.

Automatic conversion script
Id: cif_fix_enum 1527 2010-12-29 10:47:43Z saulius 
;
_cod_original_sg_symbol_H-M P2(1)/n
_cod_database_code 7000668

loop_
_symmetry_equiv_pos_as_xyz
'x, y, z'
'-x+1/2, y+1/2, -z+1/2'
'-x, -y, -z'
'x-1/2, -y-1/2, z-1/2'

loop_
_atom_site_label
_atom_site_type_symbol
_atom_site_fract_x
_atom_site_fract_y
_atom_site_fract_z
_atom_site_U_iso_or_equiv
_atom_site_adp_type
_atom_site_occupancy
_atom_site_symmetry_multiplicity
_atom_site_calc_flag
_atom_site_refinement_flags
_atom_site_disorder_assembly
_atom_site_disorder_group
Ni1 Ni 1.0000 1.0000 0.0000 0.02549(11) Uani 1 2 d S . .
I1 I 1.10036(3) 1.180491(16) 0.069361(17) 0.04241(8) Uani 1 1 d . . .
S1 S 1.10548(8) 0.89701(6) 0.24894(6) 0.03156(15) Uani 1 1 d . . .
N1 N 0.8287(2) 0.97131(17) 0.22573(18) 0.0247(4) Uani 1 1 d . . .
C1 C 0.9616(3) 0.9592(2) 0.1622(2) 0.0253(5) Uani 1 1 d . . .
C2 C 0.8334(3) 0.9320(2) 0.3452(2) 0.0251(5) Uani 1 1 d . . .
C3 C 0.7130(3) 0.9315(2) 0.4313(2) 0.0344(6) Uani 1 1 d . . .
H3 H 0.6131 0.9604 0.4137 0.041 Uiso 1 1 calc R . .
C4 C 0.7462(4) 0.8870(3) 0.5432(3) 0.0414(7) Uani 1 1 d . . .
H4 H 0.6670 0.8855 0.6013 0.050 Uiso 1 1 calc R . .
C5 C 0.8945(4) 0.8446(3) 0.5710(3) 0.0404(7) Uani 1 1 d . . .
H5 H 0.9134 0.8154 0.6473 0.048 Uiso 1 1 calc R . .
C6 C 1.0142(4) 0.8450(2) 0.4873(3) 0.0354(6) Uani 1 1 d . . .
H6 H 1.1141 0.8168 0.5062 0.042 Uiso 1 1 calc R . .
C7 C 0.9826(3) 0.8883(2) 0.3739(2) 0.0256(5) Uani 1 1 d . . .
C8 C 0.6870(3) 1.0250(2) 0.1697(2) 0.0331(6) Uani 1 1 d . . .
H8 H 0.7168 1.0438 0.0870 0.040 Uiso 1 1 calc R . .
C9 C 0.5469(4) 0.9467(3) 0.1597(3) 0.0475(8) Uani 1 1 d . . .
H9A H 0.5768 0.8851 0.1117 0.071 Uiso 1 1 calc R . .
H9B H 0.4583 0.9832 0.1221 0.071 Uiso 1 1 calc R . .
H9C H 0.5174 0.9227 0.2389 0.071 Uiso 1 1 calc R . .
C10 C 0.6503(4) 1.1315(3) 0.2331(3) 0.0498(8) Uani 1 1 d . . .
H10A H 0.6284 1.1176 0.3166 0.075 Uiso 1 1 calc R . .
H10B H 0.5591 1.1649 0.1957 0.075 Uiso 1 1 calc R . .
H10C H 0.7401 1.1794 0.2271 0.075 Uiso 1 1 calc R . .

loop_
_atom_site_aniso_label
_atom_site_aniso_U_11
_atom_site_aniso_U_22
_atom_site_aniso_U_33
_atom_site_aniso_U_23
_atom_site_aniso_U_13
_atom_site_aniso_U_12
Ni1 0.0283(2) 0.0288(2) 0.0195(2) 0.00186(17) 0.00733(17) -0.00359(18)
I1 0.06185(15) 0.03593(12) 0.02963(11) -0.00239(7) 0.01003(9) -0.01677(9)
S1 0.0272(3) 0.0395(4) 0.0281(3) 0.0025(3) 0.0061(2) 0.0053(3)
N1 0.0253(10) 0.0279(11) 0.0210(10) 0.0018(8) 0.0040(8) -0.0005(8)
C1 0.0279(12) 0.0239(12) 0.0240(12) -0.0012(9) 0.0042(9) -0.0026(9)
C2 0.0299(12) 0.0247(12) 0.0208(11) 0.0000(9) 0.0045(9) -0.0034(10)
C3 0.0307(13) 0.0431(16) 0.0296(13) 0.0018(12) 0.0089(11) -0.0005(12)
C4 0.0459(17) 0.0508(18) 0.0278(14) 0.0027(13) 0.0144(12) -0.0055(14)
C5 0.0583(19) 0.0421(16) 0.0209(13) 0.0054(11) 0.0034(12) -0.0013(14)
C6 0.0420(16) 0.0354(15) 0.0287(14) 0.0011(11) -0.0018(11) 0.0057(12)
C7 0.0306(12) 0.0249(12) 0.0215(11) -0.0013(9) 0.0056(9) -0.0007(10)
C8 0.0301(13) 0.0430(16) 0.0264(13) 0.0072(11) 0.0035(10) 0.0066(12)
C9 0.0297(15) 0.072(2) 0.0411(17) 0.0045(16) -0.0030(12) -0.0030(15)
C10 0.0494(19) 0.0418(18) 0.058(2) 0.0061(16) 0.0087(16) 0.0160(15)

loop_
_atom_type_symbol
_atom_type_description
_atom_type_scat_dispersion_real
_atom_type_scat_dispersion_imag
_atom_type_scat_source
C C 0.0033 0.0016 'International Tables Vol C Tables 4.2.6.8 and 6.1.1.4'
H H 0.0000 0.0000 'International Tables Vol C Tables 4.2.6.8 and 6.1.1.4'
N N 0.0061 0.0033 'International Tables Vol C Tables 4.2.6.8 and 6.1.1.4'
S S 0.1246 0.1234 'International Tables Vol C Tables 4.2.6.8 and 6.1.1.4'
Ni Ni 0.3393 1.1124 'International Tables Vol C Tables 4.2.6.8 and 6.1.1.4'
I I -0.4742 1.8119 'International Tables Vol C Tables 4.2.6.8 and 6.1.1.4'

loop_
_geom_angle_atom_site_label_1
_geom_angle_atom_site_label_2
_geom_angle_atom_site_label_3
_geom_angle
_geom_angle_site_symmetry_1
_geom_angle_site_symmetry_3
_geom_angle_publ_flag
C1 Ni1 C1 180.00(14) 3_775 . ?
C1 Ni1 I1 89.84(7) 3_775 . ?
C1 Ni1 I1 90.17(7) . . ?
C1 Ni1 I1 90.16(7) 3_775 3_775 ?
C1 Ni1 I1 89.83(7) . 3_775 ?
I1 Ni1 I1 179.999(10) . 3_775 ?
C1 S1 C7 93.01(12) . . ?
C1 N1 C2 116.2(2) . . ?
C1 N1 C8 120.0(2) . . ?
C2 N1 C8 123.9(2) . . ?
N1 C1 S1 110.09(18) . . ?
N1 C1 Ni1 128.38(19) . . ?
S1 C1 Ni1 121.52(14) . . ?
C3 C2 C7 119.8(2) . . ?
C3 C2 N1 128.9(2) . . ?
C7 C2 N1 111.3(2) . . ?
C4 C3 C2 118.2(3) . . ?
C3 C4 C5 121.6(3) . . ?
C6 C5 C4 120.8(3) . . ?
C5 C6 C7 118.5(3) . . ?
C6 C7 C2 121.2(2) . . ?
C6 C7 S1 129.4(2) . . ?
C2 C7 S1 109.46(18) . . ?
N1 C8 C10 110.7(2) . . ?
N1 C8 C9 111.4(2) . . ?
C10 C8 C9 114.7(3) . . ?

loop_
_geom_bond_atom_site_label_1
_geom_bond_atom_site_label_2
_geom_bond_distance
_geom_bond_site_symmetry_2
_geom_bond_publ_flag
Ni1 C1 1.896(2) 3_775 ?
Ni1 C1 1.896(2) . ?
Ni1 I1 2.4916(2) . ?
Ni1 I1 2.4916(2) 3_775 ?
S1 C1 1.717(3) . ?
S1 C7 1.738(2) . ?
N1 C1 1.333(3) . ?
N1 C2 1.409(3) . ?
N1 C8 1.492(3) . ?
C2 C3 1.396(3) . ?
C2 C7 1.398(4) . ?
C3 C4 1.381(4) . ?
C4 C5 1.382(5) . ?
C5 C6 1.374(4) . ?
C6 C7 1.388(4) . ?
C8 C10 1.519(4) . ?
C8 C9 1.523(4) . ?
